data_4339100
loop_
_publ_author_name
'Darensbourg, Donald J.'
'Frantz, Eric B.'

_publ_section_title
;
 Manganese(III) Schiff base complexes: chemistry relevant to the
 copolymerization of epoxides and carbon dioxide.
;
_journal_issue 15
_journal_name_full 'Inorganic chemistry'
_journal_page_first 5967
_journal_page_last 5978
_journal_paper_doi 10.1021/ic7003968
_journal_volume 46
_journal_year 2007
_chemical_formula_sum 'C14 H24 Mn N3 O6'
_chemical_formula_weight 385.30
_chemical_name_common EtOH/NO3
_chemical_name_systematic
; 
 ? 
;
_space_group_IT_number 14
_symmetry_cell_setting monoclinic
_symmetry_space_group_name_Hall '-P 2yn'
_symmetry_space_group_name_H-M 'P 1 21/n 1'
_atom_sites_solution_hydrogens geom
_atom_sites_solution_primary direct
_atom_sites_solution_secondary difmap
_audit_creation_method SHELXL-97
_cell_angle_alpha 90.00
_cell_angle_beta 94.7680(10)
_cell_angle_gamma 90.00
_cell_formula_units_Z 4
_cell_length_a 8.1727(5)
_cell_length_b 17.1898(11)
_cell_length_c 12.3854(8)
_cell_measurement_temperature 110(2)
_cell_volume 1733.97(19)
_computing_cell_refinement 'Bruker SMART'
_computing_data_collection 'Bruker SMART'
_computing_data_reduction 'Bruker SAINT'
_computing_molecular_graphics 'Bruker SHELXTL'
_computing_publication_material 'Bruker SHELXTL'
_computing_structure_refinement 'SHELXL-97 (Sheldrick, 1997)'
_computing_structure_solution DIRDIF-99
_diffrn_ambient_temperature 110(2)
_diffrn_measured_fraction_theta_full 0.988
_diffrn_measured_fraction_theta_max 0.988
_diffrn_radiation_monochromator graphite
_diffrn_radiation_source 'fine-focus sealed tube'
_diffrn_radiation_type MoK\a
_diffrn_radiation_wavelength 0.71073
_diffrn_reflns_av_R_equivalents 0.0418
_diffrn_reflns_av_sigmaI/netI 0.0399
_diffrn_reflns_limit_h_max 10
_diffrn_reflns_limit_h_min -10
_diffrn_reflns_limit_k_max 21
_diffrn_reflns_limit_k_min -21
_diffrn_reflns_limit_l_max 16
_diffrn_reflns_limit_l_min -16
_diffrn_reflns_number 16375
_diffrn_reflns_theta_full 27.55
_diffrn_reflns_theta_max 27.55
_diffrn_reflns_theta_min 2.03
_exptl_absorpt_coefficient_mu 0.796
_exptl_absorpt_correction_T_max 0.9036
_exptl_absorpt_correction_T_min 0.8381
_exptl_absorpt_correction_type multi-scan
_exptl_absorpt_process_details sadabs
_exptl_crystal_density_diffrn 1.476
_exptl_crystal_density_method 'not measured'
_exptl_crystal_F_000 808
_exptl_crystal_size_max 0.23
_exptl_crystal_size_mid 0.18
_exptl_crystal_size_min 0.13
_refine_diff_density_max 3.378
_refine_diff_density_min -0.381
_refine_diff_density_rms 0.166
_refine_ls_extinction_method none
_refine_ls_goodness_of_fit_ref 0.989
_refine_ls_hydrogen_treatment constr
_refine_ls_matrix_type full
_refine_ls_number_parameters 222
_refine_ls_number_reflns 3952
_refine_ls_number_restraints 0
_refine_ls_restrained_S_all 0.989
_refine_ls_R_factor_all 0.0880
_refine_ls_R_factor_gt 0.0689
_refine_ls_shift/su_max 0.037
_refine_ls_shift/su_mean 0.004
_refine_ls_structure_factor_coef Fsqd
_refine_ls_weighting_details 'calc w=1/[\s^2^(Fo^2^)+(0.1300P)^2^+0.0000P] where P=(Fo^2^+2Fc^2^)/3'
_refine_ls_weighting_scheme calc
_refine_ls_wR_factor_gt 0.1622
_refine_ls_wR_factor_ref 0.1786
_reflns_number_gt 2833
_reflns_number_total 3952
_reflns_threshold_expression >2sigma(I)
_cod_data_source_file ic7003968_ddef_0605.cif
_cod_data_source_block ddef43m
_cod_depositor_comments
;
The following automatic conversions were performed:

'_symmetry_cell_setting' value 'Monoclinic' changed to 'monoclinic'
according to
/usr/data/users/saulius/automatic-downloads/retrospective/ACS/lib/dictionaries/cif_core.dic
dictionary named 'cif_core.dic' version 2.4.2 from 2011-04-26.

Automatic conversion script
Id: cif_fix_values 2281 2013-09-26 08:29:07Z andrius 
;
_cod_original_sg_symbol_H-M P2(1)/n
_cod_database_code 4339100

loop_
_symmetry_equiv_pos_as_xyz
'x, y, z'
'-x+1/2, y+1/2, -z+1/2'
'-x, -y, -z'
'x-1/2, -y-1/2, z-1/2'

loop_
_atom_site_label
_atom_site_type_symbol
_atom_site_fract_x
_atom_site_fract_y
_atom_site_fract_z
_atom_site_U_iso_or_equiv
_atom_site_adp_type
_atom_site_occupancy
_atom_site_symmetry_multiplicity
_atom_site_calc_flag
_atom_site_refinement_flags
Mn1 Mn 0.00336(5) 0.22959(2) 0.48058(3) 0.02000(18) Uani 1 1 d .
O1 O -0.0942(2) 0.32381(12) 0.42857(15) 0.0221(4) Uani 1 1 d .
O2 O -0.0449(2) 0.18046(11) 0.34364(15) 0.0237(5) Uani 1 1 d .
O3 O -0.2314(2) 0.18018(12) 0.54615(17) 0.0281(5) Uani 1 1 d .
O4 O -0.4247(3) 0.26005(13) 0.4851(2) 0.0310(5) Uani 1 1 d .
O5 O -0.4838(3) 0.15740(14) 0.5746(2) 0.0389(6) Uani 1 1 d .
O6 O 0.2432(3) 0.26874(12) 0.42073(17) 0.0285(5) Uani 1 1 d .
H6A H 0.3539 0.2635 0.4454 0.043 Uiso 1 1 d R
N1 N 0.0585(3) 0.27288(13) 0.6268(2) 0.0209(5) Uani 1 1 d .
N2 N 0.1151(3) 0.13568(14) 0.53981(19) 0.0222(5) Uani 1 1 d .
N3 N -0.3814(3) 0.19920(16) 0.5354(2) 0.0254(6) Uani 1 1 d .
C1 C 0.0073(3) 0.33950(17) 0.6627(2) 0.0222(6) Uani 1 1 d .
C2 C -0.0945(3) 0.39082(18) 0.5962(2) 0.0259(6) Uani 1 1 d .
H2 H -0.1362 0.4353 0.6302 0.031 Uiso 1 1 calc R
C3 C -0.1376(3) 0.38155(17) 0.4875(2) 0.0231(6) Uani 1 1 d .
C4 C 0.1654(3) 0.07724(17) 0.4849(2) 0.0237(6) Uani 1 1 d .
C5 C 0.1313(3) 0.07150(17) 0.3698(2) 0.0253(6) Uani 1 1 d .
H5A H 0.1834 0.0308 0.3337 0.030 Uiso 1 1 calc R
C6 C 0.0293(3) 0.12025(17) 0.3077(2) 0.0235(6) Uani 1 1 d .
C7 C 0.1740(4) 0.22207(17) 0.6940(2) 0.0241(6) Uani 1 1 d .
H7A H 0.1565 0.2283 0.7716 0.029 Uiso 1 1 calc R
H7B H 0.2889 0.2364 0.6834 0.029 Uiso 1 1 calc R
C8 C 0.1414(4) 0.13866(18) 0.6591(2) 0.0263(6) Uani 1 1 d .
H8A H 0.2362 0.1056 0.6842 0.032 Uiso 1 1 calc R
H8B H 0.0430 0.1188 0.6916 0.032 Uiso 1 1 calc R
C9 C 0.0496(4) 0.36593(19) 0.7783(2) 0.0271(6) Uani 1 1 d .
H9A H -0.0263 0.3418 0.8257 0.041 Uiso 1 1 calc R
H9B H 0.0400 0.4227 0.7823 0.041 Uiso 1 1 calc R
H9C H 0.1623 0.3504 0.8017 0.041 Uiso 1 1 calc R
C10 C -0.2422(4) 0.44180(19) 0.4265(3) 0.0330(7) Uani 1 1 d .
H10A H -0.1821 0.4635 0.3682 0.049 Uiso 1 1 calc R
H10B H -0.2684 0.4835 0.4762 0.049 Uiso 1 1 calc R
H10C H -0.3440 0.4176 0.3955 0.049 Uiso 1 1 calc R
C11 C 0.2612(4) 0.01050(17) 0.5392(3) 0.0295(7) Uani 1 1 d .
H11A H 0.3629 0.0304 0.5768 0.044 Uiso 1 1 calc R
H11B H 0.2878 -0.0275 0.4843 0.044 Uiso 1 1 calc R
H11C H 0.1948 -0.0146 0.5916 0.044 Uiso 1 1 calc R
C12 C -0.0087(4) 0.10505(19) 0.1882(2) 0.0299(7) Uani 1 1 d .
H12A H -0.1278 0.1057 0.1709 0.045 Uiso 1 1 calc R
H12B H 0.0350 0.0541 0.1699 0.045 Uiso 1 1 calc R
H12C H 0.0422 0.1455 0.1464 0.045 Uiso 1 1 calc R
C13 C 0.2460(4) 0.30770(18) 0.3180(2) 0.0300(7) Uani 1 1 d .
H13A H 0.1465 0.2936 0.2710 0.036 Uiso 1 1 calc R
H13B H 0.3431 0.2904 0.2817 0.036 Uiso 1 1 calc R
C14 C 0.2523(5) 0.3938(2) 0.3330(3) 0.0486(10) Uani 1 1 d .
H14A H 0.1591 0.4106 0.3722 0.073 Uiso 1 1 calc R
H14B H 0.2468 0.4193 0.2620 0.073 Uiso 1 1 calc R
H14C H 0.3551 0.4081 0.3746 0.073 Uiso 1 1 calc R

loop_
_atom_site_aniso_label
_atom_site_aniso_U_11
_atom_site_aniso_U_22
_atom_site_aniso_U_33
_atom_site_aniso_U_23
_atom_site_aniso_U_13
_atom_site_aniso_U_12
Mn1 0.0197(3) 0.0202(3) 0.0199(3) -0.00079(16) -0.00004(18) 0.00167(16)
O1 0.0236(10) 0.0213(11) 0.0212(10) 0.0007(8) -0.0005(8) 0.0015(8)
O2 0.0245(10) 0.0242(11) 0.0220(10) -0.0040(8) 0.0001(8) 0.0030(8)
O3 0.0190(10) 0.0320(12) 0.0332(12) -0.0011(9) 0.0019(8) 0.0005(9)
O4 0.0227(11) 0.0300(12) 0.0399(14) 0.0026(10) 0.0010(10) 0.0032(9)
O5 0.0253(11) 0.0472(15) 0.0449(14) 0.0063(12) 0.0067(10) -0.0079(11)
O6 0.0226(10) 0.0358(13) 0.0268(12) 0.0109(9) 0.0007(9) 0.0009(9)
N1 0.0200(11) 0.0244(13) 0.0178(12) 0.0021(9) -0.0012(9) 0.0011(9)
N2 0.0204(11) 0.0243(13) 0.0217(12) 0.0014(10) 0.0011(9) 0.0007(10)
N3 0.0194(12) 0.0316(14) 0.0253(13) -0.0093(11) 0.0016(10) -0.0038(10)
C1 0.0189(13) 0.0274(15) 0.0202(14) -0.0005(12) 0.0015(10) -0.0016(11)
C2 0.0254(14) 0.0242(15) 0.0276(15) -0.0045(12) -0.0010(12) 0.0047(12)
C3 0.0200(13) 0.0231(15) 0.0261(15) 0.0005(12) 0.0014(11) 0.0004(11)
C4 0.0193(13) 0.0218(15) 0.0298(15) 0.0004(12) 0.0003(11) -0.0013(11)
C5 0.0256(14) 0.0222(15) 0.0284(15) -0.0037(12) 0.0040(12) 0.0010(12)
C6 0.0214(13) 0.0251(15) 0.0245(15) -0.0025(12) 0.0044(11) -0.0052(11)
C7 0.0241(14) 0.0271(16) 0.0204(14) 0.0005(11) -0.0032(11) 0.0014(12)
C8 0.0279(14) 0.0274(16) 0.0235(14) 0.0049(12) 0.0012(11) 0.0037(12)
C9 0.0272(15) 0.0295(17) 0.0236(14) -0.0034(12) -0.0035(11) -0.0011(12)
C10 0.0374(17) 0.0296(17) 0.0303(16) -0.0013(14) -0.0070(13) 0.0129(14)
C11 0.0294(16) 0.0221(16) 0.0370(17) 0.0031(13) 0.0021(13) 0.0055(12)
C12 0.0334(16) 0.0320(17) 0.0242(15) -0.0065(13) 0.0015(12) 0.0008(13)
C13 0.0324(16) 0.0312(18) 0.0269(16) 0.0060(13) 0.0062(13) 0.0010(14)
C14 0.046(2) 0.031(2) 0.071(3) 0.0059(19) 0.0241(19) -0.0033(16)

loop_
_atom_type_symbol
_atom_type_description
_atom_type_scat_dispersion_real
_atom_type_scat_dispersion_imag
_atom_type_scat_source
C C 0.0033 0.0016 'International Tables Vol C Tables 4.2.6.8 and 6.1.1.4'
H H 0.0000 0.0000 'International Tables Vol C Tables 4.2.6.8 and 6.1.1.4'
Mn Mn 0.3368 0.7283 'International Tables Vol C Tables 4.2.6.8 and 6.1.1.4'
N N 0.0061 0.0033 'International Tables Vol C Tables 4.2.6.8 and 6.1.1.4'
O O 0.0106 0.0060 'International Tables Vol C Tables 4.2.6.8 and 6.1.1.4'

loop_
_geom_angle_atom_site_label_1
_geom_angle_atom_site_label_2
_geom_angle_atom_site_label_3
_geom_angle
O1 Mn1 O2 91.49(8)
O1 Mn1 N2 176.42(9)
O2 Mn1 N2 91.35(9)
O1 Mn1 N1 92.70(9)
O2 Mn1 N1 175.76(9)
N2 Mn1 N1 84.48(10)
O1 Mn1 O6 89.18(8)
O2 Mn1 O6 87.76(8)
N2 Mn1 O6 88.75(9)
N1 Mn1 O6 92.89(9)
O1 Mn1 O3 95.49(8)
O2 Mn1 O3 91.92(8)
N2 Mn1 O3 86.59(8)
N1 Mn1 O3 87.09(9)
O6 Mn1 O3 175.33(8)
C3 O1 Mn1 126.09(18)
C6 O2 Mn1 126.23(18)
N3 O3 Mn1 134.01(19)
C13 O6 Mn1 120.49(17)
C1 N1 C7 121.9(2)
C1 N1 Mn1 125.88(19)
C7 N1 Mn1 112.17(18)
C4 N2 C8 121.7(2)
C4 N2 Mn1 126.6(2)
C8 N2 Mn1 111.67(18)
O5 N3 O4 120.6(2)
O5 N3 O3 119.5(3)
O4 N3 O3 120.0(2)
N1 C1 C2 122.1(3)
N1 C1 C9 122.0(3)
C2 C1 C9 115.9(3)
C3 C2 C1 125.8(3)
O1 C3 C2 125.5(3)
O1 C3 C10 114.5(2)
C2 C3 C10 120.1(3)
N2 C4 C5 122.0(3)
N2 C4 C11 121.8(3)
C5 C4 C11 116.1(3)
C6 C5 C4 125.1(3)
O2 C6 C5 125.0(3)
O2 C6 C12 114.3(3)
C5 C6 C12 120.7(3)
N1 C7 C8 107.9(2)
N2 C8 C7 109.0(2)
O6 C13 C14 110.8(3)

loop_
_geom_bond_atom_site_label_1
_geom_bond_atom_site_label_2
_geom_bond_distance
Mn1 O1 1.894(2)
Mn1 O2 1.9063(19)
Mn1 N2 1.966(2)
Mn1 N1 1.975(2)
Mn1 O6 2.255(2)
Mn1 O3 2.307(2)
O1 C3 1.299(3)
O2 C6 1.297(3)
O3 N3 1.265(3)
O4 N3 1.253(3)
O5 N3 1.233(3)
O6 C13 1.439(4)
N1 C1 1.310(4)
N1 C7 1.488(4)
N2 C4 1.299(4)
N2 C8 1.476(4)
C1 C2 1.426(4)
C1 C9 1.514(4)
C2 C3 1.372(4)
C3 C10 1.505(4)
C4 C5 1.433(4)
C4 C11 1.514(4)
C5 C6 1.372(4)
C6 C12 1.509(4)
C7 C8 1.515(4)
C13 C14 1.493(5)

loop_
_geom_torsion_atom_site_label_1
_geom_torsion_atom_site_label_2
_geom_torsion_atom_site_label_3
_geom_torsion_atom_site_label_4
_geom_torsion
O2 Mn1 O1 C3 164.2(2)
N2 Mn1 O1 C3 -53.3(15)
N1 Mn1 O1 C3 -15.2(2)
O6 Mn1 O1 C3 -108.1(2)
O3 Mn1 O1 C3 72.1(2)
O1 Mn1 O2 C6 157.6(2)
N2 Mn1 O2 C6 -20.2(2)
N1 Mn1 O2 C6 -30.5(13)
O6 Mn1 O2 C6 68.5(2)
O3 Mn1 O2 C6 -106.9(2)
O1 Mn1 O3 N3 12.1(2)
O2 Mn1 O3 N3 -79.6(2)
N2 Mn1 O3 N3 -170.8(2)
N1 Mn1 O3 N3 104.5(2)
O6 Mn1 O3 N3 -165.6(9)
O1 Mn1 O6 C13 -40.6(2)
O2 Mn1 O6 C13 50.9(2)
N2 Mn1 O6 C13 142.3(2)
N1 Mn1 O6 C13 -133.3(2)
O3 Mn1 O6 C13 137.0(9)
O1 Mn1 N1 C1 10.1(2)
O2 Mn1 N1 C1 -161.8(11)
N2 Mn1 N1 C1 -172.1(2)
O6 Mn1 N1 C1 99.4(2)
O3 Mn1 N1 C1 -85.3(2)
O1 Mn1 N1 C7 -167.59(18)
O2 Mn1 N1 C7 20.5(13)
N2 Mn1 N1 C7 10.19(19)
O6 Mn1 N1 C7 -78.28(19)
O3 Mn1 N1 C7 97.05(19)
O1 Mn1 N2 C4 -126.6(14)
O2 Mn1 N2 C4 15.9(2)
N1 Mn1 N2 C4 -164.9(2)
O6 Mn1 N2 C4 -71.8(2)
O3 Mn1 N2 C4 107.7(2)
O1 Mn1 N2 C8 52.0(15)
O2 Mn1 N2 C8 -165.48(18)
N1 Mn1 N2 C8 13.76(18)
O6 Mn1 N2 C8 106.79(18)
O3 Mn1 N2 C8 -73.64(18)
Mn1 O3 N3 O5 174.51(19)
Mn1 O3 N3 O4 -5.4(4)
C7 N1 C1 C2 175.7(3)
Mn1 N1 C1 C2 -1.8(4)
C7 N1 C1 C9 -5.6(4)
Mn1 N1 C1 C9 176.9(2)
N1 C1 C2 C3 -6.5(5)
C9 C1 C2 C3 174.7(3)
Mn1 O1 C3 C2 12.4(4)
Mn1 O1 C3 C10 -168.31(19)
C1 C2 C3 O1 1.1(5)
C1 C2 C3 C10 -178.1(3)
C8 N2 C4 C5 176.0(2)
Mn1 N2 C4 C5 -5.5(4)
C8 N2 C4 C11 -3.0(4)
Mn1 N2 C4 C11 175.5(2)
N2 C4 C5 C6 -7.8(5)
C11 C4 C5 C6 171.2(3)
Mn1 O2 C6 C5 14.6(4)
Mn1 O2 C6 C12 -167.02(18)
C4 C5 C6 O2 3.2(5)
C4 C5 C6 C12 -175.0(3)
C1 N1 C7 C8 151.3(3)
Mn1 N1 C7 C8 -30.9(3)
C4 N2 C8 C7 144.4(3)
Mn1 N2 C8 C7 -34.3(3)
N1 C7 C8 N2 41.6(3)
Mn1 O6 C13 C14 96.9(3)
